data_4349479
loop_
_publ_author_name
'Yu, Ke-Xin'
'Ding, You-Song'
'Han, Tian'
'Leng, Ji-Dong'
'Zheng, Yan-Zhen'

_publ_section_title
;
 Magnetic relaxations in four-coordinate Dy(iii) complexes: effects of
 anionic surroundings and short Dy--O bonds
;
_journal_issue 8
_journal_name_full 'Inorganic Chemistry Frontiers'
_journal_page_first 1028
_journal_paper_doi 10.1039/C6QI00117C
_journal_volume 3
_journal_year 2016
_chemical_formula_sum 'C73 H63 Dy Li N O4'
_chemical_formula_weight 1187.68
_space_group_IT_number 14
_space_group_name_Hall '-P 2yn'
_space_group_name_H-M_alt 'P 1 21/n 1'
_symmetry_cell_setting monoclinic
_symmetry_space_group_name_H-M 'P 1 21/n 1'
_atom_sites_solution_hydrogens geom
_atom_sites_solution_primary direct
_atom_sites_solution_secondary difmap
_audit_creation_method SHELXL-97
_audit_update_record
;
2016-03-21 deposited with the CCDC.
2016-06-02 downloaded from the CCDC.
;
_cell_angle_alpha 90.00
_cell_angle_beta 95.0640(10)
_cell_angle_gamma 90.00
_cell_formula_units_Z 4
_cell_length_a 17.1728(13)
_cell_length_b 18.0592(13)
_cell_length_c 19.3313(14)
_cell_measurement_reflns_used 9548
_cell_measurement_temperature 150(2)
_cell_measurement_theta_max 27.63
_cell_measurement_theta_min 2.38
_cell_volume 5971.8(8)
_computing_structure_refinement 'SHELXL-97 (Sheldrick, 1997)'
_computing_structure_solution 'SHELXS-97 (Sheldrick, 1990)'
_diffrn_ambient_temperature 150(2)
_diffrn_measured_fraction_theta_full 0.988
_diffrn_measured_fraction_theta_max 0.988
_diffrn_measurement_device_type 'CCD area detector'
_diffrn_measurement_method 'phi and omega scans'
_diffrn_radiation_monochromator graphite
_diffrn_radiation_source 'fine-focus sealed tube'
_diffrn_radiation_type MoK\a
_diffrn_radiation_wavelength 0.71073
_diffrn_reflns_av_R_equivalents 0.0326
_diffrn_reflns_av_sigmaI/netI 0.0289
_diffrn_reflns_limit_h_max 22
_diffrn_reflns_limit_h_min -21
_diffrn_reflns_limit_k_max 23
_diffrn_reflns_limit_k_min -23
_diffrn_reflns_limit_l_max 24
_diffrn_reflns_limit_l_min -25
_diffrn_reflns_number 67577
_diffrn_reflns_theta_full 27.67
_diffrn_reflns_theta_max 27.67
_diffrn_reflns_theta_min 1.55
_exptl_absorpt_coefficient_mu 1.302
_exptl_absorpt_correction_type none
_exptl_crystal_colour YELLOW
_exptl_crystal_density_diffrn 1.321
_exptl_crystal_density_method 'not measured'
_exptl_crystal_description BLOCK
_exptl_crystal_F_000 2436
_refine_diff_density_max 2.018
_refine_diff_density_min -1.888
_refine_diff_density_rms 0.103
_refine_ls_extinction_method none
_refine_ls_goodness_of_fit_ref 1.184
_refine_ls_hydrogen_treatment mixed
_refine_ls_matrix_type full
_refine_ls_number_parameters 721
_refine_ls_number_reflns 13802
_refine_ls_number_restraints 15
_refine_ls_restrained_S_all 1.186
_refine_ls_R_factor_all 0.0716
_refine_ls_R_factor_gt 0.0552
_refine_ls_shift/su_max 0.001
_refine_ls_shift/su_mean 0.000
_refine_ls_structure_factor_coef Fsqd
_refine_ls_weighting_details 'calc w=1/[\s^2^(Fo^2^)+(0.0022P)^2^+23.8117P] where P=(Fo^2^+2Fc^2^)/3'
_refine_ls_weighting_scheme calc
_refine_ls_wR_factor_gt 0.1031
_refine_ls_wR_factor_ref 0.1105
_reflns_number_gt 11085
_reflns_number_total 13802
_reflns_threshold_expression >2sigma(I)
_cod_data_source_file c6qi00117c2.cif
_cod_data_source_block 1
_cod_depositor_comments
;
The following automatic conversions were performed:

data item '_symmetry_cell_setting' value 'Monoclinic' was changed to
'monoclinic' in accordance with the
/home/saulius/struct/COD-crude-data/automatic-downloads/DataCite-retrospective/RSC/depositions/lib/dictionaries/cif_core.dic
dictionary named 'cif_core.dic' version 2.4.2 last updated on
2011-04-26.

Automatic conversion script
Id: cif_fix_values 6909 2019-04-08 15:41:33Z antanas 
;
_cod_original_sg_symbol_H-M 'P2(1)/n  '
_cod_database_code 4349479

loop_
_symmetry_equiv_pos_as_xyz
'x, y, z'
'-x+1/2, y+1/2, -z+1/2'
'-x, -y, -z'
'x-1/2, -y-1/2, z-1/2'

loop_
_atom_site_label
_atom_site_type_symbol
_atom_site_fract_x
_atom_site_fract_y
_atom_site_fract_z
_atom_site_U_iso_or_equiv
_atom_site_adp_type
_atom_site_occupancy
_atom_site_symmetry_multiplicity
_atom_site_calc_flag
_atom_site_refinement_flags
Dy1 Dy -0.027623(12) 0.722155(12) 0.228503(11) 0.03305(6) Uani 1 1 d .
Li1 Li 0.0815(5) 0.8483(5) 0.2688(5) 0.054(2) Uani 1 1 d .
N1 N -0.1047(3) 0.6939(2) 0.1304(2) 0.0477(10) Uani 1 1 d .
O1 O -0.02342(17) 0.82721(18) 0.28578(16) 0.0393(7) Uani 1 1 d .
O2 O -0.01498(19) 0.63462(19) 0.29753(17) 0.0440(8) Uani 1 1 d .
O3 O 0.08725(18) 0.76239(17) 0.21206(16) 0.0380(7) Uani 1 1 d .
O4 O 0.1568(2) 0.9091(2) 0.3186(2) 0.0650(11) Uani 1 1 d .
C1 C -0.0815(3) 0.8733(3) 0.3108(2) 0.0382(10) Uani 1 1 d .
C2 C -0.0701(3) 0.9531(3) 0.2857(3) 0.0415(11) Uani 1 1 d .
C3 C -0.0412(3) 0.9660(3) 0.2227(3) 0.0529(13) Uani 1 1 d .
H3 H -0.0241 0.9255 0.1966 0.063 Uiso 1 1 calc R
C4 C -0.0368(4) 1.0377(4) 0.1968(4) 0.0712(18) Uani 1 1 d .
H4 H -0.0170 1.0458 0.1531 0.085 Uiso 1 1 calc R
C5 C -0.0609(4) 1.0968(4) 0.2343(4) 0.074(2) Uani 1 1 d .
H5 H -0.0579 1.1457 0.2166 0.089 Uiso 1 1 calc R
C6 C -0.0890(4) 1.0848(3) 0.2964(4) 0.0743(19) Uani 1 1 d .
H6 H -0.1056 1.1256 0.3225 0.089 Uiso 1 1 calc R
C7 C -0.0939(3) 1.0137(3) 0.3226(3) 0.0563(14) Uani 1 1 d .
H7 H -0.1139 1.0063 0.3663 0.068 Uiso 1 1 calc R
C8 C -0.0727(3) 0.8695(3) 0.3909(3) 0.0429(11) Uani 1 1 d .
C9 C -0.0028(4) 0.8940(4) 0.4256(3) 0.0619(15) Uani 1 1 d .
H9 H 0.0381 0.9109 0.3995 0.074 Uiso 1 1 calc R
C10 C 0.0082(4) 0.8939(5) 0.4971(3) 0.081(2) Uani 1 1 d .
H10 H 0.0562 0.9108 0.5199 0.097 Uiso 1 1 calc R
C11 C -0.0498(5) 0.8695(5) 0.5351(4) 0.091(2) Uani 1 1 d .
H11 H -0.0422 0.8692 0.5844 0.109 Uiso 1 1 calc R
C12 C -0.1183(5) 0.8457(5) 0.5025(4) 0.089(2) Uani 1 1 d .
H12 H -0.1587 0.8288 0.5292 0.107 Uiso 1 1 calc R
C13 C -0.1301(4) 0.8458(4) 0.4308(3) 0.0622(16) Uani 1 1 d .
H13 H -0.1786 0.8292 0.4088 0.075 Uiso 1 1 calc R
C14 C -0.1620(3) 0.8437(3) 0.2804(3) 0.0409(11) Uani 1 1 d .
C15 C -0.1782(3) 0.7680(3) 0.2848(3) 0.0510(13) Uani 1 1 d .
H15 H -0.1420 0.7367 0.3108 0.061 Uiso 1 1 calc R
C16 C -0.2457(4) 0.7378(3) 0.2521(4) 0.0690(17) Uani 1 1 d .
H16 H -0.2550 0.6860 0.2548 0.083 Uiso 1 1 calc R
C17 C -0.2994(4) 0.7827(4) 0.2158(4) 0.080(2) Uani 1 1 d .
H17 H -0.3457 0.7621 0.1931 0.096 Uiso 1 1 calc R
C18 C -0.2858(4) 0.8574(4) 0.2124(4) 0.0692(18) Uani 1 1 d .
H18 H -0.3234 0.8888 0.1881 0.083 Uiso 1 1 calc R
C19 C -0.2174(3) 0.8874(3) 0.2443(3) 0.0510(13) Uani 1 1 d .
H19 H -0.2086 0.9392 0.2412 0.061 Uiso 1 1 calc R
C20 C 0.1505(3) 0.7544(2) 0.1706(2) 0.0356(10) Uani 1 1 d .
C21 C 0.1672(3) 0.8322(3) 0.1425(2) 0.0387(10) Uani 1 1 d .
C22 C 0.1081(3) 0.8655(3) 0.0998(3) 0.0508(13) Uani 1 1 d .
H22 H 0.0615 0.8387 0.0865 0.061 Uiso 1 1 calc R
C23 C 0.1159(4) 0.9373(3) 0.0763(3) 0.0628(16) Uani 1 1 d .
H23 H 0.0748 0.9594 0.0474 0.075 Uiso 1 1 calc R
C24 C 0.1828(4) 0.9766(3) 0.0946(3) 0.0654(17) Uani 1 1 d .
H24 H 0.1883 1.0256 0.0779 0.078 Uiso 1 1 calc R
C25 C 0.2416(4) 0.9449(3) 0.1370(3) 0.0636(16) Uani 1 1 d .
H25 H 0.2879 0.9722 0.1501 0.076 Uiso 1 1 calc R
C26 C 0.2337(3) 0.8729(3) 0.1609(3) 0.0495(12) Uani 1 1 d .
H26 H 0.2748 0.8514 0.1904 0.059 Uiso 1 1 calc R
C27 C 0.2218(3) 0.7210(3) 0.2138(2) 0.0381(10) Uani 1 1 d .
C28 C 0.2166(3) 0.6984(3) 0.2816(3) 0.0516(13) Uani 1 1 d .
H28 H 0.1688 0.7042 0.3023 0.062 Uiso 1 1 calc R
C29 C 0.2805(4) 0.6672(4) 0.3197(3) 0.0681(17) Uani 1 1 d .
H29 H 0.2760 0.6521 0.3663 0.082 Uiso 1 1 calc R
C30 C 0.3498(4) 0.6580(4) 0.2914(3) 0.0692(18) Uani 1 1 d .
H30 H 0.3934 0.6372 0.3182 0.083 Uiso 1 1 calc R
C31 C 0.3559(3) 0.6788(3) 0.2239(3) 0.0613(16) Uani 1 1 d .
H31 H 0.4038 0.6719 0.2035 0.074 Uiso 1 1 calc R
C32 C 0.2924(3) 0.7101(3) 0.1853(3) 0.0495(12) Uani 1 1 d .
H32 H 0.2972 0.7243 0.1386 0.059 Uiso 1 1 calc R
C33 C 0.1286(3) 0.6981(3) 0.1120(2) 0.0402(11) Uani 1 1 d .
C34 C 0.1490(3) 0.7066(3) 0.0447(3) 0.0558(14) Uani 1 1 d .
H34 H 0.1761 0.7498 0.0323 0.067 Uiso 1 1 calc R
C35 C 0.1297(4) 0.6519(4) -0.0049(3) 0.076(2) Uani 1 1 d .
H35 H 0.1445 0.6577 -0.0508 0.091 Uiso 1 1 calc R
C36 C 0.0895(4) 0.5896(4) 0.0123(4) 0.078(2) Uani 1 1 d .
H36 H 0.0758 0.5530 -0.0220 0.094 Uiso 1 1 calc R
C37 C 0.0694(4) 0.5804(3) 0.0782(4) 0.0663(17) Uani 1 1 d .
H37 H 0.0417 0.5374 0.0902 0.080 Uiso 1 1 calc R
C38 C 0.0894(3) 0.6338(3) 0.1277(3) 0.0486(12) Uani 1 1 d .
H38 H 0.0759 0.6264 0.1738 0.058 Uiso 1 1 calc R
C39 C -0.0111(3) 0.5902(3) 0.3574(2) 0.0400(11) Uani 1 1 d .
C40 C 0.0572(3) 0.6179(3) 0.4084(2) 0.0410(11) Uani 1 1 d .
C41 C 0.0663(3) 0.6932(3) 0.4202(3) 0.0559(14) Uani 1 1 d .
H41 H 0.0310 0.7268 0.3961 0.067 Uiso 1 1 calc R
C42 C 0.1254(4) 0.7205(4) 0.4662(3) 0.0665(16) Uani 1 1 d .
H42 H 0.1306 0.7724 0.4733 0.080 Uiso 1 1 calc R
C43 C 0.1773(4) 0.6722(4) 0.5020(3) 0.0674(17) Uani 1 1 d .
H43 H 0.2183 0.6908 0.5335 0.081 Uiso 1 1 calc R
C44 C 0.1689(3) 0.5979(4) 0.4917(3) 0.0621(16) Uani 1 1 d .
H44 H 0.2040 0.5646 0.5164 0.074 Uiso 1 1 calc R
C45 C 0.1094(3) 0.5704(3) 0.4452(3) 0.0498(13) Uani 1 1 d .
H45 H 0.1044 0.5184 0.4385 0.060 Uiso 1 1 calc R
C46 C -0.0907(3) 0.5966(3) 0.3889(3) 0.0442(12) Uani 1 1 d .
C47 C -0.0994(4) 0.6223(3) 0.4547(3) 0.0615(15) Uani 1 1 d .
H47 H -0.0546 0.6366 0.4841 0.074 Uiso 1 1 calc R
C48 C -0.1733(5) 0.6276(4) 0.4784(4) 0.082(2) Uani 1 1 d .
H48 H -0.1785 0.6461 0.5238 0.099 Uiso 1 1 calc R
C49 C -0.2380(4) 0.6070(4) 0.4379(5) 0.084(2) Uani 1 1 d .
H49 H -0.2882 0.6107 0.4549 0.101 Uiso 1 1 calc R
C50 C -0.2306(4) 0.5806(4) 0.3723(4) 0.076(2) Uani 1 1 d .
H50 H -0.2757 0.5659 0.3437 0.091 Uiso 1 1 calc R
C51 C -0.1577(3) 0.5754(3) 0.3479(3) 0.0584(15) Uani 1 1 d .
H51 H -0.1532 0.5571 0.3024 0.070 Uiso 1 1 calc R
C52 C 0.0015(3) 0.5087(3) 0.3376(3) 0.0418(11) Uani 1 1 d .
C53 C 0.0369(4) 0.4898(3) 0.2788(3) 0.0651(17) Uani 1 1 d .
H53 H 0.0543 0.5277 0.2497 0.078 Uiso 1 1 calc R
C54 C 0.0474(4) 0.4159(4) 0.2616(4) 0.086(2) Uani 1 1 d .
H54 H 0.0703 0.4039 0.2200 0.103 Uiso 1 1 calc R
C55 C 0.0253(4) 0.3606(4) 0.3034(4) 0.080(2) Uani 1 1 d .
H55 H 0.0335 0.3103 0.2916 0.096 Uiso 1 1 calc R
C56 C -0.0086(4) 0.3779(3) 0.3622(4) 0.0682(17) Uani 1 1 d .
H56 H -0.0239 0.3395 0.3918 0.082 Uiso 1 1 calc R
C57 C -0.0207(3) 0.4508(3) 0.3791(3) 0.0528(13) Uani 1 1 d .
H57 H -0.0450 0.4619 0.4202 0.063 Uiso 1 1 calc R
C58 C -0.0995(3) 0.7473(3) 0.0781(3) 0.0489(13) Uani 1 1 d .
C59 C -0.1117(3) 0.8215(3) 0.0921(3) 0.0588(15) Uani 1 1 d .
H59 H -0.1294 0.8351 0.1355 0.071 Uiso 1 1 calc R
C60 C -0.0987(4) 0.8762(4) 0.0442(4) 0.0694(18) Uani 1 1 d .
H60 H -0.1065 0.9268 0.0555 0.083 Uiso 1 1 calc R
C61 C -0.0750(4) 0.8579(4) -0.0186(4) 0.078(2) Uani 1 1 d .
H61 H -0.0665 0.8954 -0.0516 0.094 Uiso 1 1 calc R
C62 C -0.0633(5) 0.7846(4) -0.0341(3) 0.083(2) Uani 1 1 d .
H62 H -0.0466 0.7717 -0.0781 0.099 Uiso 1 1 calc R
C63 C -0.0755(4) 0.7296(4) 0.0131(3) 0.0677(17) Uani 1 1 d .
H63 H -0.0675 0.6793 0.0013 0.081 Uiso 1 1 calc R
C64 C -0.2089(4) 0.6237(5) 0.0646(4) 0.079(2) Uani 1 1 d .
H64 H -0.2242 0.6658 0.0371 0.094 Uiso 1 1 calc R
C65 C -0.1454(3) 0.6288(3) 0.1148(3) 0.0530(14) Uani 1 1 d .
C66 C -0.1260(4) 0.5647(4) 0.1528(3) 0.0662(17) Uani 1 1 d .
H66 H -0.0829 0.5659 0.1871 0.079 Uiso 1 1 calc R
C67 C -0.1672(5) 0.4998(4) 0.1421(5) 0.094(3) Uani 1 1 d .
H67 H -0.1528 0.4572 0.1691 0.113 Uiso 1 1 calc R
C68 C -0.2288(6) 0.4968(6) 0.0924(6) 0.116(4) Uani 1 1 d .
H68 H -0.2570 0.4519 0.0844 0.139 Uiso 1 1 calc R
C69 C -0.2497(5) 0.5580(7) 0.0544(5) 0.111(3) Uani 1 1 d .
H69 H -0.2930 0.5557 0.0204 0.133 Uiso 1 1 calc R
C70 C 0.1607(4) 0.9881(4) 0.3120(5) 0.089(2) Uani 1 1 d U
H70A H 0.1154 1.0118 0.3314 0.107 Uiso 1 1 calc R
H70B H 0.1608 1.0025 0.2626 0.107 Uiso 1 1 calc R
C71 C 0.2255(5) 0.8836(4) 0.3579(4) 0.094(3) Uani 1 1 d .
H71A H 0.2489 0.8419 0.3337 0.113 Uiso 1 1 calc R
H71B H 0.2129 0.8664 0.4042 0.113 Uiso 1 1 calc R
C72 C 0.2806(5) 0.9464(5) 0.3651(5) 0.105(3) Uani 1 1 d U
H72A H 0.3072 0.9483 0.4126 0.127 Uiso 1 1 calc R
H72B H 0.3206 0.9420 0.3314 0.127 Uiso 1 1 calc R
C73 C 0.2338(5) 1.0105(5) 0.3512(6) 0.120(3) Uani 1 1 d U
H73A H 0.2619 1.0465 0.3239 0.145 Uiso 1 1 calc R
H73B H 0.2225 1.0344 0.3953 0.145 Uiso 1 1 calc R

loop_
_atom_site_aniso_label
_atom_site_aniso_U_11
_atom_site_aniso_U_22
_atom_site_aniso_U_33
_atom_site_aniso_U_23
_atom_site_aniso_U_13
_atom_site_aniso_U_12
Dy1 0.03353(11) 0.03310(11) 0.03134(11) 0.00383(9) -0.00370(8) -0.00396(9)
Li1 0.039(5) 0.060(6) 0.063(6) -0.017(5) 0.010(4) -0.007(4)
N1 0.053(3) 0.049(3) 0.040(2) -0.0032(19) -0.0072(19) 0.003(2)
O1 0.0308(16) 0.0469(19) 0.0405(18) -0.0052(14) 0.0043(13) 0.0031(14)
O2 0.0405(19) 0.048(2) 0.0439(19) 0.0187(15) 0.0038(15) 0.0013(15)
O3 0.0377(17) 0.0383(18) 0.0392(17) -0.0009(13) 0.0110(14) -0.0009(13)
O4 0.063(3) 0.056(2) 0.076(3) -0.015(2) 0.003(2) -0.020(2)
C1 0.036(2) 0.038(3) 0.041(3) -0.0048(19) 0.006(2) 0.0038(19)
C2 0.035(3) 0.041(3) 0.048(3) -0.001(2) -0.001(2) -0.0019(19)
C3 0.053(3) 0.055(3) 0.051(3) 0.002(3) 0.006(3) -0.006(3)
C4 0.064(4) 0.075(5) 0.075(4) 0.023(4) 0.002(3) -0.020(3)
C5 0.068(4) 0.049(4) 0.102(6) 0.021(4) -0.011(4) -0.012(3)
C6 0.079(5) 0.041(3) 0.100(6) -0.004(3) -0.007(4) 0.004(3)
C7 0.061(4) 0.044(3) 0.063(4) -0.004(3) 0.003(3) 0.003(3)
C8 0.044(3) 0.043(3) 0.042(3) -0.002(2) 0.005(2) 0.014(2)
C9 0.056(4) 0.080(4) 0.050(3) -0.010(3) 0.004(3) -0.003(3)
C10 0.077(5) 0.114(6) 0.047(4) -0.016(4) -0.008(3) 0.004(4)
C11 0.106(6) 0.124(7) 0.042(4) 0.003(4) 0.005(4) 0.017(5)
C12 0.094(6) 0.125(7) 0.052(4) 0.019(4) 0.025(4) -0.001(5)
C13 0.055(4) 0.079(4) 0.053(3) 0.008(3) 0.011(3) 0.003(3)
C14 0.035(2) 0.043(3) 0.045(3) 0.000(2) 0.010(2) 0.003(2)
C15 0.038(3) 0.044(3) 0.071(4) 0.003(3) 0.005(2) 0.003(2)
C16 0.056(4) 0.047(4) 0.103(5) 0.004(3) 0.000(3) -0.008(3)
C17 0.054(4) 0.066(4) 0.114(6) 0.002(4) -0.022(4) -0.012(3)
C18 0.052(4) 0.061(4) 0.090(5) 0.007(3) -0.016(3) 0.005(3)
C19 0.043(3) 0.044(3) 0.065(4) -0.001(2) -0.003(2) 0.002(2)
C20 0.038(2) 0.034(2) 0.035(2) -0.0003(18) 0.0055(19) -0.0003(18)
C21 0.042(3) 0.037(2) 0.039(3) 0.0012(19) 0.011(2) 0.002(2)
C22 0.046(3) 0.046(3) 0.061(3) 0.010(2) 0.007(3) -0.001(2)
C23 0.064(4) 0.051(3) 0.073(4) 0.020(3) 0.009(3) 0.006(3)
C24 0.083(5) 0.043(3) 0.073(4) 0.013(3) 0.020(3) -0.002(3)
C25 0.069(4) 0.052(4) 0.070(4) 0.002(3) 0.010(3) -0.022(3)
C26 0.050(3) 0.049(3) 0.049(3) 0.003(2) 0.005(2) -0.007(2)
C27 0.042(3) 0.033(2) 0.039(2) -0.0018(19) 0.0039(19) 0.001(2)
C28 0.055(3) 0.056(3) 0.045(3) 0.006(2) 0.008(2) 0.009(2)
C29 0.081(5) 0.073(4) 0.047(3) 0.011(3) -0.005(3) 0.019(4)
C30 0.063(4) 0.075(4) 0.066(4) -0.003(3) -0.017(3) 0.023(3)
C31 0.045(3) 0.067(4) 0.071(4) -0.011(3) 0.002(3) 0.011(3)
C32 0.044(3) 0.058(3) 0.046(3) -0.001(2) 0.006(2) 0.006(2)
C33 0.039(3) 0.040(3) 0.041(3) -0.003(2) 0.002(2) 0.006(2)
C34 0.061(3) 0.063(4) 0.044(3) -0.007(3) 0.010(3) 0.001(3)
C35 0.087(5) 0.094(5) 0.048(4) -0.021(3) 0.009(3) 0.007(4)
C36 0.075(5) 0.076(5) 0.081(5) -0.040(4) -0.008(4) 0.000(4)
C37 0.064(4) 0.046(3) 0.089(5) -0.020(3) 0.004(3) -0.003(3)
C38 0.048(3) 0.042(3) 0.056(3) -0.006(2) 0.004(2) 0.002(2)
C39 0.038(3) 0.044(3) 0.038(3) 0.014(2) 0.004(2) 0.002(2)
C40 0.038(3) 0.046(3) 0.039(3) 0.011(2) 0.006(2) 0.000(2)
C41 0.061(4) 0.051(3) 0.054(3) 0.011(3) -0.004(3) 0.000(3)
C42 0.077(4) 0.052(3) 0.069(4) 0.001(3) -0.003(3) -0.012(3)
C43 0.056(4) 0.080(5) 0.064(4) 0.001(3) -0.010(3) -0.011(3)
C44 0.047(3) 0.072(4) 0.064(4) 0.009(3) -0.008(3) 0.006(3)
C45 0.043(3) 0.052(3) 0.053(3) 0.010(2) 0.000(2) 0.004(2)
C46 0.043(3) 0.043(3) 0.048(3) 0.016(2) 0.008(2) 0.005(2)
C47 0.063(4) 0.070(4) 0.053(3) 0.008(3) 0.014(3) 0.005(3)
C48 0.086(5) 0.092(5) 0.075(5) 0.004(4) 0.038(4) 0.012(4)
C49 0.060(4) 0.085(5) 0.114(7) 0.028(5) 0.041(4) 0.015(4)
C50 0.046(4) 0.087(5) 0.096(6) 0.025(4) 0.009(3) 0.001(3)
C51 0.046(3) 0.068(4) 0.062(4) 0.011(3) 0.007(3) -0.001(3)
C52 0.034(3) 0.047(3) 0.044(3) 0.007(2) -0.002(2) 0.002(2)
C53 0.070(4) 0.061(4) 0.068(4) 0.012(3) 0.025(3) 0.017(3)
C54 0.095(6) 0.076(5) 0.090(5) -0.009(4) 0.029(4) 0.027(4)
C55 0.075(5) 0.051(4) 0.112(6) -0.008(4) -0.007(4) 0.014(3)
C56 0.066(4) 0.045(3) 0.090(5) 0.012(3) -0.009(4) -0.004(3)
C57 0.055(3) 0.046(3) 0.057(3) 0.009(2) 0.001(3) -0.004(2)
C58 0.042(3) 0.060(3) 0.041(3) -0.001(2) -0.017(2) 0.007(2)
C59 0.058(4) 0.064(4) 0.051(3) -0.006(3) -0.014(3) 0.003(3)
C60 0.079(4) 0.056(4) 0.069(4) 0.007(3) -0.018(3) 0.002(3)
C61 0.088(5) 0.082(5) 0.061(4) 0.026(4) -0.012(4) 0.006(4)
C62 0.108(6) 0.096(6) 0.043(3) 0.014(4) 0.004(3) 0.028(5)
C63 0.094(5) 0.069(4) 0.039(3) 0.005(3) -0.002(3) 0.023(4)
C64 0.054(4) 0.110(6) 0.069(4) -0.026(4) -0.007(3) -0.011(4)
C65 0.045(3) 0.068(4) 0.046(3) -0.013(3) 0.008(2) -0.004(3)
C66 0.073(4) 0.066(4) 0.061(4) -0.008(3) 0.013(3) -0.016(3)
C67 0.115(7) 0.075(5) 0.100(6) -0.012(4) 0.056(5) -0.031(5)
C68 0.107(8) 0.120(8) 0.129(9) -0.058(7) 0.059(7) -0.067(7)
C69 0.067(5) 0.164(10) 0.101(7) -0.057(7) 0.004(5) -0.043(6)
C70 0.079(4) 0.056(4) 0.129(6) -0.004(4) -0.010(4) -0.023(3)
C71 0.109(6) 0.060(4) 0.107(6) -0.009(4) -0.026(5) -0.012(4)
C72 0.071(5) 0.098(5) 0.144(7) -0.010(5) -0.014(5) -0.021(4)
C73 0.104(5) 0.079(5) 0.169(6) 0.004(5) -0.040(5) -0.032(4)

loop_
_atom_type_symbol
_atom_type_description
_atom_type_scat_dispersion_real
_atom_type_scat_dispersion_imag
_atom_type_scat_source
C C 0.0033 0.0016 'International Tables Vol C Tables 4.2.6.8 and 6.1.1.4'
H H 0.0000 0.0000 'International Tables Vol C Tables 4.2.6.8 and 6.1.1.4'
Li Li -0.0003 0.0001 'International Tables Vol C Tables 4.2.6.8 and 6.1.1.4'
N N 0.0061 0.0033 'International Tables Vol C Tables 4.2.6.8 and 6.1.1.4'
O O 0.0106 0.0060 'International Tables Vol C Tables 4.2.6.8 and 6.1.1.4'
Dy Dy -0.1892 4.4098 'International Tables Vol C Tables 4.2.6.8 and 6.1.1.4'

loop_
_geom_angle_atom_site_label_1
_geom_angle_atom_site_label_2
_geom_angle_atom_site_label_3
_geom_angle
O2 Dy1 O3 107.94(12)
O2 Dy1 O1 109.78(13)
O3 Dy1 O1 78.04(11)
O2 Dy1 N1 112.76(15)
O3 Dy1 N1 115.25(14)
O1 Dy1 N1 127.30(14)
O2 Dy1 Li1 112.6(2)
O3 Dy1 Li1 39.16(18)
O1 Dy1 Li1 38.97(18)
N1 Dy1 Li1 133.6(2)
O4 Li1 O1 130.2(5)
O4 Li1 O3 134.1(5)
O1 Li1 O3 92.0(4)
O4 Li1 Dy1 162.3(5)
O1 Li1 Dy1 46.7(2)
O3 Li1 Dy1 45.4(2)
C65 N1 C58 119.2(4)
C65 N1 Dy1 128.1(4)
C58 N1 Dy1 112.1(3)
C1 O1 Li1 130.4(4)
C1 O1 Dy1 133.4(3)
Li1 O1 Dy1 94.4(3)
C39 O2 Dy1 164.3(3)
C20 O3 Li1 119.4(4)
C20 O3 Dy1 144.1(3)
Li1 O3 Dy1 95.4(3)
C71 O4 C70 109.1(5)
C71 O4 Li1 125.5(5)
C70 O4 Li1 124.5(5)
O1 C1 C2 109.2(4)
O1 C1 C8 107.9(4)
C2 C1 C8 110.7(4)
O1 C1 C14 107.4(4)
C2 C1 C14 109.7(4)
C8 C1 C14 111.8(4)
C3 C2 C7 117.8(5)
C3 C2 C1 120.3(5)
C7 C2 C1 121.7(5)
C2 C3 C4 120.7(6)
C5 C4 C3 120.3(6)
C6 C5 C4 119.5(6)
C5 C6 C7 120.8(6)
C6 C7 C2 120.9(6)
C13 C8 C9 117.2(5)
C13 C8 C1 124.5(5)
C9 C8 C1 118.2(5)
C10 C9 C8 121.2(6)
C11 C10 C9 120.0(7)
C12 C11 C10 119.8(7)
C11 C12 C13 120.6(7)
C8 C13 C12 121.1(6)
C19 C14 C15 117.4(5)
C19 C14 C1 123.2(4)
C15 C14 C1 119.3(4)
C16 C15 C14 121.3(5)
C17 C16 C15 119.9(6)
C16 C17 C18 119.8(6)
C17 C18 C19 120.2(6)
C14 C19 C18 121.4(5)
O3 C20 C27 110.2(4)
O3 C20 C21 106.4(3)
C27 C20 C21 112.6(4)
O3 C20 C33 109.4(4)
C27 C20 C33 105.7(4)
C21 C20 C33 112.4(4)
C26 C21 C22 117.9(5)
C26 C21 C20 124.7(4)
C22 C21 C20 117.1(4)
C23 C22 C21 120.9(5)
C24 C23 C22 120.3(6)
C25 C24 C23 119.7(5)
C24 C25 C26 120.2(6)
C21 C26 C25 121.0(5)
C28 C27 C32 117.7(5)
C28 C27 C20 121.0(4)
C32 C27 C20 121.3(4)
C27 C28 C29 120.6(5)
C30 C29 C28 121.0(6)
C29 C30 C31 119.5(5)
C30 C31 C32 120.0(6)
C31 C32 C27 121.2(5)
C34 C33 C38 117.8(5)
C34 C33 C20 123.4(5)
C38 C33 C20 118.7(4)
C33 C34 C35 120.1(6)
C36 C35 C34 120.4(6)
C37 C36 C35 120.0(6)
C36 C37 C38 119.7(6)
C37 C38 C33 121.8(6)
O2 C39 C52 109.8(4)
O2 C39 C40 108.6(4)
C52 C39 C40 110.6(4)
O2 C39 C46 107.6(4)
C52 C39 C46 108.5(4)
C40 C39 C46 111.7(4)
C41 C40 C45 117.6(5)
C41 C40 C39 119.3(4)
C45 C40 C39 123.0(5)
C42 C41 C40 121.5(5)
C41 C42 C43 120.0(6)
C44 C43 C42 119.4(6)
C43 C44 C45 120.6(6)
C40 C45 C44 120.9(5)
C47 C46 C51 117.9(5)
C47 C46 C39 124.1(5)
C51 C46 C39 118.0(5)
C46 C47 C48 120.3(6)
C49 C48 C47 121.2(7)
C48 C49 C50 119.4(6)
C49 C50 C51 120.1(7)
C50 C51 C46 121.1(6)
C53 C52 C57 117.0(5)
C53 C52 C39 121.4(5)
C57 C52 C39 121.6(5)
C52 C53 C54 120.6(6)
C55 C54 C53 120.9(7)
C56 C55 C54 119.4(7)
C55 C56 C57 120.2(6)
C56 C57 C52 121.8(6)
C59 C58 C63 117.3(6)
C59 C58 N1 120.2(5)
C63 C58 N1 122.2(5)
C60 C59 C58 121.6(6)
C61 C60 C59 120.2(6)
C60 C61 C62 119.4(6)
C61 C62 C63 121.0(7)
C62 C63 C58 120.4(6)
C69 C64 C65 120.6(8)
N1 C65 C66 119.7(5)
N1 C65 C64 123.6(6)
C66 C65 C64 116.6(6)
C67 C66 C65 122.1(7)
C68 C67 C66 119.7(9)
C69 C68 C67 120.0(8)
C68 C69 C64 121.0(8)
O4 C70 C73 105.8(6)
O4 C71 C72 107.2(6)
C73 C72 C71 105.2(7)
C72 C73 C70 108.5(7)

loop_
_geom_bond_atom_site_label_1
_geom_bond_atom_site_label_2
_geom_bond_distance
Dy1 O2 2.068(3)
Dy1 O3 2.152(3)
Dy1 O1 2.195(3)
Dy1 N1 2.273(4)
Dy1 Li1 3.009(9)
Li1 O4 1.893(10)
Li1 O1 1.898(9)
Li1 O3 1.908(10)
N1 C65 1.388(7)
N1 C58 1.406(7)
O1 C1 1.417(5)
O2 C39 1.405(5)
O3 C20 1.413(5)
O4 C71 1.423(8)
O4 C70 1.435(8)
C1 C2 1.538(7)
C1 C8 1.542(7)
C1 C14 1.549(7)
C2 C3 1.375(7)
C2 C7 1.387(7)
C3 C4 1.394(8)
C4 C5 1.375(10)
C5 C6 1.350(10)
C6 C7 1.386(8)
C8 C13 1.373(7)
C8 C9 1.395(7)
C9 C10 1.378(8)
C10 C11 1.361(10)
C11 C12 1.356(10)
C12 C13 1.383(9)
C14 C19 1.378(7)
C14 C15 1.400(7)
C15 C16 1.383(8)
C16 C17 1.373(9)
C17 C18 1.373(9)
C18 C19 1.388(8)
C20 C27 1.541(6)
C20 C21 1.542(6)
C20 C33 1.545(6)
C21 C26 1.378(7)
C21 C22 1.389(7)
C22 C23 1.383(7)
C23 C24 1.369(9)
C24 C25 1.368(9)
C25 C26 1.391(7)
C27 C28 1.383(7)
C27 C32 1.390(7)
C28 C29 1.386(8)
C29 C30 1.363(9)
C30 C31 1.371(9)
C31 C32 1.386(7)
C33 C34 1.384(7)
C33 C38 1.389(7)
C34 C35 1.397(8)
C35 C36 1.376(10)
C36 C37 1.360(9)
C37 C38 1.381(7)
C39 C52 1.542(7)
C39 C40 1.547(7)
C39 C46 1.549(7)
C40 C41 1.386(7)
C40 C45 1.390(7)
C41 C42 1.381(8)
C42 C43 1.388(9)
C43 C44 1.363(9)
C44 C45 1.392(8)
C46 C47 1.374(8)
C46 C51 1.393(7)
C47 C48 1.391(9)
C48 C49 1.354(10)
C49 C50 1.371(10)
C50 C51 1.379(8)
C52 C53 1.380(7)
C52 C57 1.391(7)
C53 C54 1.391(9)
C54 C55 1.361(10)
C55 C56 1.359(10)
C56 C57 1.377(8)
C58 C59 1.386(8)
C58 C63 1.394(8)
C59 C60 1.385(8)
C60 C61 1.355(9)
C61 C62 1.376(10)
C62 C63 1.377(9)
C64 C69 1.382(11)
C64 C65 1.398(8)
C65 C66 1.395(9)
C66 C67 1.375(9)
C67 C68 1.365(13)
C68 C69 1.358(14)
C70 C73 1.465(10)
C71 C72 1.474(10)
C72 C73 1.422(11)
